data_4067282
loop_
_publ_author_name
'Chun, Jiseul'
'Lee, Han Sol'
'Jung, Il Gu'
'Lee, Soon Won'
'Kim, Hae Jin'
'Son, Seung Uk'

_publ_section_title
;
 Cu2O: A Versatile Reagent for Base-Free Direct Synthesis of NHC-Copper
 Complexes and Decoration of 3D-MOF with Coordinatively Unsaturated
 NHC-Copper Species
;
_journal_issue 7
_journal_name_full Organometallics
_journal_page_first 1518
_journal_paper_doi 10.1021/om900768w
_journal_volume 29
_journal_year 2010
_chemical_formula_moiety 'C58 H70 Ce N4 O8, N O3'
_chemical_formula_sum 'C58 H70 Ce N5 O11'
_chemical_formula_weight 1153.31
_chemical_name_systematic
; 
 ? 
;
_space_group_IT_number 14
_symmetry_cell_setting monoclinic
_symmetry_space_group_name_Hall '-P 2ybc'
_symmetry_space_group_name_H-M 'P 1 21/c 1'
_atom_sites_solution_hydrogens geom
_atom_sites_solution_primary direct
_atom_sites_solution_secondary difmap
_audit_creation_method SHELXL-97
_cell_angle_alpha 90.00
_cell_angle_beta 98.458(4)
_cell_angle_gamma 90.00
_cell_formula_units_Z 4
_cell_length_a 14.868(4)
_cell_length_b 25.174(6)
_cell_length_c 22.523(6)
_cell_measurement_temperature 293(2)
_cell_volume 8338(4)
_computing_cell_refinement 'Bruker XSCANS'
_computing_data_collection 'Bruker XSCANS'
_computing_data_reduction 'Bruker SHELXTL'
_computing_molecular_graphics 'Bruker SHELXTL'
_computing_publication_material 'Bruker SHELXTL'
_computing_structure_refinement 'Bruker SHELXTL'
_computing_structure_solution 'Bruker SHELXTL'
_diffrn_ambient_temperature 293(2)
_diffrn_measured_fraction_theta_full 0.991
_diffrn_measured_fraction_theta_max 0.991
_diffrn_measurement_device_type 'Bruker P4'
_diffrn_measurement_method '\w scans'
_diffrn_radiation_monochromator graphite
_diffrn_radiation_source 'sealed tube'
_diffrn_radiation_type MoK\a
_diffrn_radiation_wavelength 0.71073
_diffrn_reflns_av_R_equivalents 0.0794
_diffrn_reflns_av_sigmaI/netI 0.0853
_diffrn_reflns_limit_h_max 14
_diffrn_reflns_limit_h_min -14
_diffrn_reflns_limit_k_max 24
_diffrn_reflns_limit_k_min -22
_diffrn_reflns_limit_l_max 22
_diffrn_reflns_limit_l_min -19
_diffrn_reflns_number 30887
_diffrn_reflns_theta_full 20.69
_diffrn_reflns_theta_max 20.69
_diffrn_reflns_theta_min 1.22
_exptl_absorpt_coefficient_mu 0.588
_exptl_absorpt_correction_T_max 0.9435
_exptl_absorpt_correction_T_min 0.8914
_exptl_absorpt_correction_type multi-scan
_exptl_crystal_colour colorless
_exptl_crystal_density_diffrn 0.919
_exptl_crystal_density_method 'not measured'
_exptl_crystal_description BLOCK
_exptl_crystal_F_000 2396
_exptl_crystal_size_max 0.200
_exptl_crystal_size_mid 0.150
_exptl_crystal_size_min 0.100
_refine_diff_density_max 0.710
_refine_diff_density_min -0.485
_refine_diff_density_rms 0.099
_refine_ls_extinction_coef 0.00175(16)
_refine_ls_extinction_expression Fc^*^=kFc[1+0.001xFc^2^\l^3^/sin(2\q)]^-1/4^
_refine_ls_extinction_method SHELXL
_refine_ls_goodness_of_fit_ref 0.960
_refine_ls_hydrogen_treatment constr
_refine_ls_matrix_type full
_refine_ls_number_parameters 692
_refine_ls_number_reflns 8508
_refine_ls_number_restraints 0
_refine_ls_restrained_S_all 0.960
_refine_ls_R_factor_all 0.0712
_refine_ls_R_factor_gt 0.0500
_refine_ls_shift/su_max 0.000
_refine_ls_shift/su_mean 0.000
_refine_ls_structure_factor_coef Fsqd
_refine_ls_weighting_details 'calc w=1/[\s^2^(Fo^2^)+(0.0842P)^2^+0.0000P] where P=(Fo^2^+2Fc^2^)/3'
_refine_ls_weighting_scheme calc
_refine_ls_wR_factor_gt 0.1356
_refine_ls_wR_factor_ref 0.1446
_reflns_number_gt 5813
_reflns_number_total 8508
_reflns_threshold_expression >2sigma(I)
_cod_data_source_file om900768w_si_001.cif
_cod_data_source_block ce
_cod_depositor_comments
;
The following automatic conversions were performed:

'_symmetry_cell_setting' value 'Monoclinic' changed to 'monoclinic'
according to /home/saulius/struct/CIF-dictionaries/cif_core.dic
dictionary named 'cif_core.dic' version 2.4.1 from 2010-06-29.

Automatic conversion script
Id: cif_fix_values 1715 2011-07-08 13:25:40Z adriana 
;
_cod_original_sg_symbol_H-M 'P2(1)/c  '
_cod_database_code 4067282

loop_
_symmetry_equiv_pos_as_xyz
'x, y, z'
'-x, y+1/2, -z+1/2'
'-x, -y, -z'
'x, -y-1/2, z-1/2'

loop_
_atom_site_label
_atom_site_type_symbol
_atom_site_fract_x
_atom_site_fract_y
_atom_site_fract_z
_atom_site_U_iso_or_equiv
_atom_site_adp_type
_atom_site_occupancy
_atom_site_symmetry_multiplicity
_atom_site_calc_flag
_atom_site_refinement_flags
C1 C 0.5990(6) 0.5168(3) 0.4129(3) 0.0458(18) Uani 1 1 d .
C2 C 0.6007(5) 0.5416(3) 0.3515(3) 0.0444(19) Uani 1 1 d .
C3 C 0.5189(5) 0.5490(3) 0.3124(3) 0.054(2) Uani 1 1 d .
H3 H 0.4641 0.5379 0.3235 0.065 Uiso 1 1 calc R
C4 C 0.5204(5) 0.5736(3) 0.2563(3) 0.052(2) Uani 1 1 d .
C5 C 0.6052(6) 0.5901(3) 0.2431(3) 0.056(2) Uani 1 1 d .
C6 C 0.6859(5) 0.5842(3) 0.2807(4) 0.065(2) Uani 1 1 d .
C7 C 0.6827(5) 0.5585(3) 0.3347(3) 0.065(2) Uani 1 1 d .
H7 H 0.7366 0.5524 0.3604 0.078 Uiso 1 1 calc R
C8 C 0.6224(6) 0.5972(3) 0.1342(4) 0.078(3) Uani 1 1 d .
H8 H 0.6347 0.5618 0.1272 0.093 Uiso 1 1 calc R
C9 C 0.6179(6) 0.6372(4) 0.0935(4) 0.083(3) Uani 1 1 d .
H9 H 0.6267 0.6344 0.0536 0.100 Uiso 1 1 calc R
C10 C 0.5907(5) 0.6696(3) 0.1795(3) 0.051(2) Uani 1 1 d .
H10 H 0.5773 0.6933 0.2087 0.062 Uiso 1 1 calc R
C11 C 0.5838(6) 0.7358(3) 0.0982(3) 0.0476(19) Uani 1 1 d .
C12 C 0.4966(5) 0.7485(3) 0.0695(3) 0.051(2) Uani 1 1 d .
C13 C 0.4865(5) 0.8002(3) 0.0484(3) 0.056(2) Uani 1 1 d .
H13 H 0.4299 0.8109 0.0287 0.068 Uiso 1 1 calc R
C14 C 0.5570(5) 0.8367(3) 0.0553(3) 0.0484(19) Uani 1 1 d .
C15 C 0.6426(5) 0.8209(3) 0.0828(3) 0.052(2) Uani 1 1 d .
H15 H 0.6904 0.8450 0.0861 0.062 Uiso 1 1 calc R
C16 C 0.6586(5) 0.7702(3) 0.1053(3) 0.049(2) Uani 1 1 d .
C17 C 0.5403(6) 0.8936(3) 0.0325(3) 0.052(2) Uani 1 1 d .
C18 C 0.4307(5) 0.5827(3) 0.2151(3) 0.066(2) Uani 1 1 d .
H18 H 0.4456 0.5942 0.1761 0.079 Uiso 1 1 calc R
C19 C 0.3748(8) 0.5318(4) 0.2046(6) 0.153(6) Uani 1 1 d .
H19A H 0.3640 0.5176 0.2424 0.229 Uiso 1 1 calc R
H19B H 0.4076 0.5062 0.1844 0.229 Uiso 1 1 calc R
H19C H 0.3178 0.5395 0.1802 0.229 Uiso 1 1 calc R
C20 C 0.3743(7) 0.6262(5) 0.2378(4) 0.123(4) Uani 1 1 d .
H20A H 0.3437 0.6124 0.2692 0.185 Uiso 1 1 calc R
H20B H 0.3302 0.6388 0.2054 0.185 Uiso 1 1 calc R
H20C H 0.4132 0.6550 0.2532 0.185 Uiso 1 1 calc R
C21 C 0.7748(7) 0.6049(6) 0.2643(5) 0.116(4) Uani 1 1 d .
H21 H 0.7622 0.6172 0.2226 0.139 Uiso 1 1 calc R
C22 C 0.8050(9) 0.6546(7) 0.3038(8) 0.199(8) Uani 1 1 d .
H22A H 0.7522 0.6743 0.3106 0.299 Uiso 1 1 calc R
H22B H 0.8434 0.6767 0.2835 0.299 Uiso 1 1 calc R
H22C H 0.8379 0.6433 0.3416 0.299 Uiso 1 1 calc R
C23 C 0.8457(9) 0.5637(7) 0.2665(8) 0.210(8) Uani 1 1 d .
H23A H 0.8733 0.5583 0.3074 0.315 Uiso 1 1 calc R
H23B H 0.8912 0.5749 0.2431 0.315 Uiso 1 1 calc R
H23C H 0.8189 0.5310 0.2506 0.315 Uiso 1 1 calc R
C24 C 0.4159(6) 0.7109(3) 0.0635(4) 0.071(3) Uani 1 1 d .
H24 H 0.4395 0.6767 0.0799 0.086 Uiso 1 1 calc R
C25 C 0.3442(8) 0.7275(5) 0.1005(6) 0.152(5) Uani 1 1 d .
H25A H 0.3276 0.7638 0.0918 0.227 Uiso 1 1 calc R
H25B H 0.3677 0.7240 0.1424 0.227 Uiso 1 1 calc R
H25C H 0.2916 0.7053 0.0910 0.227 Uiso 1 1 calc R
C26 C 0.3783(8) 0.7009(5) -0.0019(5) 0.139(5) Uani 1 1 d .
H26A H 0.3386 0.6706 -0.0048 0.208 Uiso 1 1 calc R
H26B H 0.4276 0.6942 -0.0240 0.208 Uiso 1 1 calc R
H26C H 0.3449 0.7315 -0.0182 0.208 Uiso 1 1 calc R
C27 C 0.7527(6) 0.7542(3) 0.1354(4) 0.071(3) Uani 1 1 d .
H27 H 0.7503 0.7168 0.1473 0.086 Uiso 1 1 calc R
C28 C 0.7809(7) 0.7861(5) 0.1908(5) 0.134(5) Uani 1 1 d .
H28A H 0.8383 0.7734 0.2108 0.201 Uiso 1 1 calc R
H28B H 0.7359 0.7827 0.2171 0.201 Uiso 1 1 calc R
H28C H 0.7865 0.8228 0.1802 0.201 Uiso 1 1 calc R
C29 C 0.8244(7) 0.7595(5) 0.0952(6) 0.135(5) Uani 1 1 d .
H29A H 0.8169 0.7318 0.0656 0.203 Uiso 1 1 calc R
H29B H 0.8836 0.7567 0.1187 0.203 Uiso 1 1 calc R
H29C H 0.8187 0.7935 0.0756 0.203 Uiso 1 1 calc R
C30 C 0.7585(6) 0.5265(3) 0.6354(4) 0.052(2) Uani 1 1 d .
C31 C 0.8289(5) 0.5531(3) 0.6793(3) 0.058(2) Uani 1 1 d .
C32 C 0.9101(6) 0.5697(3) 0.6635(3) 0.065(2) Uani 1 1 d .
H32 H 0.9189 0.5650 0.6238 0.078 Uiso 1 1 calc R
C33 C 0.9801(6) 0.5931(3) 0.7025(4) 0.066(2) Uani 1 1 d .
C34 C 0.9595(6) 0.6002(3) 0.7615(4) 0.069(3) Uani 1 1 d .
C35 C 0.8802(6) 0.5860(3) 0.7814(3) 0.071(3) Uani 1 1 d .
C36 C 0.8129(5) 0.5618(3) 0.7380(4) 0.070(2) Uani 1 1 d .
H36 H 0.7575 0.5517 0.7491 0.083 Uiso 1 1 calc R
C37 C 1.0916(6) 0.5941(4) 0.8474(4) 0.096(3) Uani 1 1 d .
H37 H 1.0950 0.5574 0.8515 0.115 Uiso 1 1 calc R
C38 C 0.9512(5) 0.1743(3) 0.6843(3) 0.061(2) Uani 1 1 d .
H38 H 0.9821 0.2021 0.7054 0.073 Uiso 1 1 calc R
C39 C 0.8565(6) 0.1301(4) 0.6201(4) 0.086(3) Uani 1 1 d .
H39 H 0.8100 0.1225 0.5889 0.103 Uiso 1 1 calc R
C40 C 0.8390(6) 0.2281(3) 0.6209(4) 0.056(2) Uani 1 1 d .
C41 C 0.8734(5) 0.2571(3) 0.5751(4) 0.064(2) Uani 1 1 d .
C42 C 0.8313(5) 0.3062(3) 0.5606(3) 0.063(2) Uani 1 1 d .
H42 H 0.8509 0.3267 0.5306 0.076 Uiso 1 1 calc R
C43 C 0.7604(5) 0.3255(3) 0.5898(3) 0.055(2) Uani 1 1 d .
C44 C 0.7302(5) 0.2945(3) 0.6335(3) 0.057(2) Uani 1 1 d .
H44 H 0.6832 0.3070 0.6528 0.069 Uiso 1 1 calc R
C45 C 0.7681(6) 0.2451(3) 0.6493(3) 0.060(2) Uani 1 1 d .
C46 C 0.7202(5) 0.3799(3) 0.5744(4) 0.056(2) Uani 1 1 d .
C47 C 0.8616(8) 0.5952(5) 0.8454(4) 0.112(4) Uani 1 1 d .
H47 H 0.9197 0.6031 0.8703 0.135 Uiso 1 1 calc R
C48 C 0.8221(15) 0.5458(8) 0.8710(6) 0.268(13) Uani 1 1 d .
H48A H 0.8034 0.5543 0.9089 0.402 Uiso 1 1 calc R
H48B H 0.8675 0.5184 0.8765 0.402 Uiso 1 1 calc R
H48C H 0.7706 0.5336 0.8436 0.402 Uiso 1 1 calc R
C49 C 0.8009(12) 0.6431(8) 0.8467(6) 0.236(11) Uani 1 1 d .
H49A H 0.8149 0.6687 0.8178 0.354 Uiso 1 1 calc R
H49B H 0.8107 0.6586 0.8861 0.354 Uiso 1 1 calc R
H49C H 0.7384 0.6324 0.8371 0.354 Uiso 1 1 calc R
C50 C 1.0678(7) 0.6117(4) 0.6833(4) 0.089(3) Uani 1 1 d .
H50 H 1.1113 0.6199 0.7192 0.107 Uiso 1 1 calc R
C51 C 1.1076(9) 0.5682(7) 0.6476(8) 0.194(7) Uani 1 1 d .
H51A H 1.0601 0.5529 0.6193 0.291 Uiso 1 1 calc R
H51B H 1.1347 0.5411 0.6745 0.291 Uiso 1 1 calc R
H51C H 1.1531 0.5833 0.6265 0.291 Uiso 1 1 calc R
C52 C 1.0535(8) 0.6598(6) 0.6453(6) 0.161(6) Uani 1 1 d .
H52A H 1.0182 0.6508 0.6075 0.241 Uiso 1 1 calc R
H52B H 1.1114 0.6737 0.6386 0.241 Uiso 1 1 calc R
H52C H 1.0218 0.6861 0.6651 0.241 Uiso 1 1 calc R
C53 C 0.7336(7) 0.2121(3) 0.6977(4) 0.083(3) Uani 1 1 d .
H53 H 0.7638 0.1774 0.7001 0.100 Uiso 1 1 calc R
C54 C 0.6313(9) 0.2039(6) 0.6818(7) 0.206(9) Uani 1 1 d .
H54A H 0.6045 0.2346 0.6610 0.309 Uiso 1 1 calc R
H54B H 0.6052 0.1986 0.7179 0.309 Uiso 1 1 calc R
H54C H 0.6198 0.1732 0.6564 0.309 Uiso 1 1 calc R
C55 C 0.7539(10) 0.2401(5) 0.7601(5) 0.147(5) Uani 1 1 d .
H55A H 0.8180 0.2467 0.7695 0.220 Uiso 1 1 calc R
H55B H 0.7348 0.2176 0.7903 0.220 Uiso 1 1 calc R
H55C H 0.7215 0.2731 0.7588 0.220 Uiso 1 1 calc R
C56 C 0.9511(7) 0.2379(4) 0.5446(4) 0.091(3) Uani 1 1 d .
H56 H 0.9665 0.2021 0.5599 0.110 Uiso 1 1 calc R
C57 C 0.9257(9) 0.2331(6) 0.4784(5) 0.161(6) Uani 1 1 d .
H57A H 0.9665 0.2089 0.4630 0.242 Uiso 1 1 calc R
H57B H 0.9297 0.2674 0.4602 0.242 Uiso 1 1 calc R
H57C H 0.8646 0.2200 0.4694 0.242 Uiso 1 1 calc R
C58 C 1.0336(8) 0.2712(6) 0.5608(7) 0.180(7) Uani 1 1 d .
H58A H 1.0845 0.2544 0.5468 0.271 Uiso 1 1 calc R
H58B H 1.0459 0.2752 0.6037 0.271 Uiso 1 1 calc R
H58C H 1.0238 0.3055 0.5425 0.271 Uiso 1 1 calc R
Ce1 Ce 0.62790(3) 0.478493(15) 0.541036(16) 0.0373(2) Uani 1 1 d .
N1 N 0.6055(4) 0.6184(3) 0.1873(3) 0.0539(17) Uani 1 1 d .
N2 N 0.5979(4) 0.6822(2) 0.1226(3) 0.0544(16) Uani 1 1 d .
N3 N 0.8822(4) 0.1790(3) 0.6397(3) 0.0622(18) Uani 1 1 d .
N4 N 1.0318(4) 0.6225(3) 0.8065(3) 0.0673(19) Uani 1 1 d .
N5 N 0.5578(15) 0.4047(6) 0.2851(10) 0.216(7) Uani 1 1 d .
O1 O 0.6742(3) 0.5030(2) 0.4418(2) 0.0564(14) Uani 1 1 d .
O2 O 0.5248(4) 0.51087(18) 0.4318(2) 0.0491(12) Uani 1 1 d .
O3 O 0.6082(3) 0.92441(19) 0.0387(2) 0.0520(13) Uani 1 1 d .
O4 O 0.4594(4) 0.90475(18) 0.0105(2) 0.0663(15) Uani 1 1 d .
O5 O 0.6828(4) 0.5141(2) 0.6495(2) 0.0617(14) Uani 1 1 d .
O6 O 0.7799(3) 0.5172(2) 0.5841(3) 0.0667(15) Uani 1 1 d .
O7 O 0.6645(4) 0.3975(2) 0.6065(2) 0.0665(15) Uani 1 1 d .
O8 O 0.7415(3) 0.4046(2) 0.5296(2) 0.0615(14) Uani 1 1 d .
O9 O 0.6223(12) 0.3826(6) 0.3424(7) 0.251(6) Uani 1 1 d .
O10 O 0.4631(15) 0.3957(10) 0.2751(17) 0.56(3) Uani 1 1 d .
O11 O 0.632(2) 0.4303(5) 0.2381(8) 0.424(16) Uani 1 1 d .

loop_
_atom_site_aniso_label
_atom_site_aniso_U_11
_atom_site_aniso_U_22
_atom_site_aniso_U_33
_atom_site_aniso_U_23
_atom_site_aniso_U_13
_atom_site_aniso_U_12
C1 0.057(6) 0.039(5) 0.040(5) 0.002(4) -0.001(4) -0.002(4)
C2 0.050(5) 0.035(4) 0.047(5) 0.010(3) 0.001(4) 0.003(4)
C3 0.061(5) 0.052(5) 0.046(5) 0.017(4) 0.001(4) -0.015(4)
C4 0.070(6) 0.049(5) 0.034(5) 0.006(4) -0.002(4) 0.004(4)
C5 0.062(6) 0.054(5) 0.051(5) 0.036(4) 0.006(4) -0.003(4)
C6 0.055(6) 0.072(6) 0.065(6) 0.038(5) 0.003(5) -0.002(4)
C7 0.043(5) 0.088(6) 0.059(6) 0.024(5) -0.006(4) 0.000(5)
C8 0.120(8) 0.051(6) 0.067(7) 0.015(5) 0.029(5) 0.013(5)
C9 0.137(9) 0.058(6) 0.060(6) 0.019(5) 0.032(6) 0.028(6)
C10 0.068(5) 0.041(5) 0.042(5) 0.012(4) -0.003(4) 0.002(4)
C11 0.073(6) 0.029(5) 0.041(5) 0.010(4) 0.011(4) 0.010(4)
C12 0.063(6) 0.037(5) 0.051(5) 0.010(4) 0.003(4) 0.000(4)
C13 0.060(5) 0.055(6) 0.048(5) 0.006(4) -0.010(4) 0.008(5)
C14 0.062(5) 0.039(5) 0.042(5) 0.006(4) 0.001(4) 0.001(4)
C15 0.051(5) 0.039(5) 0.062(5) 0.015(4) -0.004(4) 0.002(4)
C16 0.056(5) 0.047(5) 0.041(5) 0.013(4) -0.001(4) 0.000(4)
C17 0.063(6) 0.048(5) 0.040(5) -0.003(4) -0.016(4) 0.011(5)
C18 0.067(6) 0.087(7) 0.041(5) 0.025(4) -0.005(4) -0.014(5)
C19 0.139(11) 0.136(11) 0.154(12) 0.037(9) -0.079(9) -0.061(9)
C20 0.100(8) 0.185(12) 0.084(8) 0.014(8) 0.011(6) 0.064(9)
C21 0.057(7) 0.176(12) 0.113(9) 0.088(9) 0.005(6) -0.006(8)
C22 0.135(13) 0.226(19) 0.240(19) 0.040(16) 0.041(12) -0.100(13)
C23 0.102(11) 0.234(18) 0.32(2) 0.107(17) 0.107(12) 0.032(12)
C24 0.074(6) 0.061(6) 0.075(6) 0.025(5) -0.005(5) -0.012(5)
C25 0.097(9) 0.180(14) 0.185(13) -0.003(11) 0.047(9) -0.059(9)
C26 0.173(12) 0.119(10) 0.109(10) 0.010(8) -0.028(8) -0.066(9)
C27 0.058(6) 0.054(6) 0.096(7) 0.028(5) -0.008(5) 0.002(4)
C28 0.122(10) 0.122(10) 0.133(11) 0.010(8) -0.062(8) 0.019(8)
C29 0.074(8) 0.177(13) 0.159(12) 0.045(10) 0.028(8) 0.028(8)
C30 0.047(5) 0.060(5) 0.043(5) 0.005(4) -0.016(4) -0.017(4)
C31 0.058(6) 0.073(6) 0.041(5) -0.004(4) 0.001(4) -0.008(5)
C32 0.062(6) 0.081(6) 0.047(5) -0.006(5) -0.006(4) -0.013(5)
C33 0.070(6) 0.069(6) 0.054(6) -0.001(5) -0.005(5) -0.025(5)
C34 0.071(6) 0.063(6) 0.061(6) 0.004(5) -0.029(5) -0.025(5)
C35 0.087(7) 0.077(6) 0.045(5) -0.014(4) -0.010(5) -0.042(5)
C36 0.068(6) 0.081(6) 0.059(6) 0.004(5) 0.006(5) -0.017(5)
C37 0.110(8) 0.066(6) 0.095(7) 0.009(6) -0.045(6) -0.009(6)
C38 0.064(6) 0.057(6) 0.055(5) 0.004(4) -0.012(4) 0.022(4)
C39 0.116(8) 0.056(6) 0.070(6) 0.008(5) -0.040(6) 0.022(6)
C40 0.063(6) 0.046(5) 0.055(5) 0.010(4) -0.008(4) 0.016(4)
C41 0.061(6) 0.067(6) 0.063(6) 0.009(5) 0.006(5) 0.028(5)
C42 0.064(6) 0.071(6) 0.054(5) 0.023(4) 0.005(4) 0.007(5)
C43 0.051(5) 0.061(6) 0.048(5) 0.000(4) -0.003(4) 0.008(4)
C44 0.050(5) 0.061(6) 0.062(5) 0.022(5) 0.016(4) 0.009(4)
C45 0.066(6) 0.057(6) 0.053(5) 0.019(4) -0.004(4) 0.015(5)
C46 0.044(5) 0.052(6) 0.065(6) 0.009(5) -0.014(4) 0.005(4)
C47 0.125(10) 0.151(11) 0.057(7) -0.026(7) 0.001(6) -0.064(9)
C48 0.46(3) 0.28(2) 0.079(10) -0.028(11) 0.085(14) -0.22(2)
C49 0.25(2) 0.37(3) 0.091(10) -0.047(14) 0.043(11) 0.15(2)
C50 0.084(7) 0.104(8) 0.072(7) -0.002(6) -0.010(5) -0.037(6)
C51 0.129(12) 0.203(16) 0.271(19) -0.069(15) 0.103(12) -0.018(11)
C52 0.114(10) 0.185(14) 0.181(14) 0.078(12) 0.015(9) -0.031(9)
C53 0.094(8) 0.060(6) 0.097(8) 0.045(6) 0.015(6) 0.026(5)
C54 0.121(12) 0.235(18) 0.255(18) 0.176(15) 0.007(11) -0.045(11)
C55 0.234(15) 0.149(11) 0.067(8) 0.039(8) 0.054(9) -0.005(10)
C56 0.082(7) 0.100(8) 0.093(8) 0.021(6) 0.016(6) 0.029(6)
C57 0.145(11) 0.269(19) 0.078(9) -0.003(10) 0.040(8) 0.063(11)
C58 0.076(9) 0.221(17) 0.252(18) -0.060(14) 0.050(10) -0.002(10)
Ce1 0.0448(3) 0.0330(3) 0.0304(3) 0.0025(2) -0.00668(17) -0.0037(2)
N1 0.070(4) 0.056(5) 0.037(4) 0.017(4) 0.012(3) 0.013(3)
N2 0.077(5) 0.044(4) 0.042(4) 0.009(4) 0.008(3) 0.010(3)
N3 0.078(5) 0.046(5) 0.056(4) -0.001(4) -0.014(4) 0.018(4)
N4 0.080(5) 0.049(5) 0.063(5) 0.004(4) -0.021(4) -0.020(4)
N5 0.28(2) 0.100(10) 0.27(2) -0.036(12) 0.058(17) 0.048(12)
O1 0.050(3) 0.074(4) 0.042(3) 0.019(3) -0.003(3) 0.008(3)
O2 0.053(3) 0.057(3) 0.038(3) 0.007(2) 0.006(2) -0.006(3)
O3 0.060(4) 0.037(3) 0.054(3) 0.003(2) -0.005(3) 0.003(3)
O4 0.069(4) 0.039(3) 0.082(4) 0.013(3) -0.019(3) 0.010(3)
O5 0.067(4) 0.074(4) 0.039(3) -0.004(3) -0.007(3) -0.027(3)
O6 0.056(3) 0.083(4) 0.056(4) -0.016(3) -0.007(3) -0.012(3)
O7 0.089(4) 0.055(4) 0.057(4) 0.017(3) 0.014(3) 0.032(3)
O8 0.070(4) 0.050(3) 0.066(4) 0.024(3) 0.019(3) 0.011(3)
O9 0.322(19) 0.238(15) 0.210(14) -0.014(11) 0.095(13) -0.030(13)
O10 0.23(2) 0.39(3) 1.11(8) 0.16(4) 0.25(3) 0.02(2)
O11 0.93(5) 0.107(10) 0.279(18) -0.046(11) 0.22(3) -0.015(18)

loop_
_atom_type_symbol
_atom_type_description
_atom_type_scat_dispersion_real
_atom_type_scat_dispersion_imag
_atom_type_scat_source
C C 0.0033 0.0016 'International Tables Vol C Tables 4.2.6.8 and 6.1.1.4'
H H 0.0000 0.0000 'International Tables Vol C Tables 4.2.6.8 and 6.1.1.4'
Ce Ce -0.2486 2.6331 'International Tables Vol C Tables 4.2.6.8 and 6.1.1.4'
N N 0.0061 0.0033 'International Tables Vol C Tables 4.2.6.8 and 6.1.1.4'
O O 0.0106 0.0060 'International Tables Vol C Tables 4.2.6.8 and 6.1.1.4'

loop_
_geom_angle_atom_site_label_1
_geom_angle_atom_site_label_2
_geom_angle_atom_site_label_3
_geom_angle
_geom_angle_site_symmetry_1
_geom_angle_site_symmetry_3
O2 C1 O1 123.7(7) . .
O2 C1 C2 119.5(6) . .
O1 C1 C2 116.8(7) . .
O2 C1 Ce1 69.2(4) . .
O1 C1 Ce1 54.9(4) . .
C2 C1 Ce1 169.5(5) . .
C7 C2 C3 120.1(6) . .
C7 C2 C1 120.2(6) . .
C3 C2 C1 119.7(7) . .
C2 C3 C4 119.6(7) . .
C5 C4 C3 117.0(6) . .
C5 C4 C18 124.0(6) . .
C3 C4 C18 118.9(7) . .
C6 C5 C4 124.8(6) . .
C6 C5 N1 118.4(7) . .
C4 C5 N1 116.7(6) . .
C5 C6 C7 116.9(7) . .
C5 C6 C21 121.9(7) . .
C7 C6 C21 121.1(7) . .
C6 C7 C2 121.6(7) . .
C9 C8 N1 107.9(7) . .
C8 C9 N2 106.5(7) . .
N1 C10 N2 108.9(7) . .
C12 C11 C16 125.3(6) . .
C12 C11 N2 117.3(7) . .
C16 C11 N2 117.4(6) . .
C13 C12 C11 114.9(7) . .
C13 C12 C24 120.6(7) . .
C11 C12 C24 124.4(7) . .
C14 C13 C12 122.8(7) . .
C13 C14 C15 119.2(6) . .
C13 C14 C17 120.1(7) . .
C15 C14 C17 120.7(7) . .
C16 C15 C14 121.7(7) . .
C15 C16 C11 116.0(6) . .
C15 C16 C27 120.5(7) . .
C11 C16 C27 123.5(7) . .
O3 C17 O4 127.2(7) . .
O3 C17 C14 116.8(7) . .
O4 C17 C14 116.0(8) . .
C20 C18 C19 110.1(9) . .
C20 C18 C4 112.5(7) . .
C19 C18 C4 112.0(7) . .
C23 C21 C6 113.3(11) . .
C23 C21 C22 113.6(11) . .
C6 C21 C22 108.9(11) . .
C12 C24 C25 113.1(8) . .
C12 C24 C26 111.3(7) . .
C25 C24 C26 113.2(9) . .
C28 C27 C29 108.6(9) . .
C28 C27 C16 111.0(8) . .
C29 C27 C16 113.3(8) . .
O5 C30 O6 122.8(6) . .
O5 C30 C31 120.8(8) . .
O6 C30 C31 116.3(8) . .
O5 C30 Ce1 63.7(3) . .
O6 C30 Ce1 59.2(3) . .
C31 C30 Ce1 175.0(6) . .
C32 C31 C36 118.5(7) . .
C32 C31 C30 121.6(7) . .
C36 C31 C30 119.9(8) . .
C31 C32 C33 124.8(8) . .
C32 C33 C34 113.6(8) . .
C32 C33 C50 123.3(8) . .
C34 C33 C50 123.0(7) . .
C35 C34 C33 126.1(7) . .
C35 C34 N4 116.6(8) . .
C33 C34 N4 117.2(8) . .
C34 C35 C36 115.9(8) . .
C34 C35 C47 123.7(7) . .
C36 C35 C47 120.4(8) . .
C31 C36 C35 121.0(8) . .
C39 C37 N4 106.2(8) 2_756 .
N3 C38 N4 108.2(7) . 2_746
C37 C39 N3 109.1(7) 2_746 .
C45 C40 C41 124.1(7) . .
C45 C40 N3 118.2(8) . .
C41 C40 N3 117.7(8) . .
C42 C41 C40 115.3(7) . .
C42 C41 C56 121.4(8) . .
C40 C41 C56 123.3(7) . .
C41 C42 C43 122.3(8) . .
C44 C43 C42 118.8(7) . .
C44 C43 C46 121.1(8) . .
C42 C43 C46 120.1(8) . .
C43 C44 C45 121.8(8) . .
C40 C45 C44 117.8(7) . .
C40 C45 C53 121.8(7) . .
C44 C45 C53 120.4(8) . .
O7 C46 O8 123.3(7) . .
O7 C46 C43 117.3(8) . .
O8 C46 C43 119.4(8) . .
O7 C46 Ce1 61.1(4) . .
O8 C46 Ce1 62.3(4) . .
C43 C46 Ce1 174.6(5) . .
C49 C47 C35 109.4(10) . .
C49 C47 C48 112.3(14) . .
C35 C47 C48 111.5(10) . .
C52 C50 C33 111.3(9) . .
C52 C50 C51 108.3(11) . .
C33 C50 C51 110.3(9) . .
C54 C53 C45 109.7(8) . .
C54 C53 C55 109.1(11) . .
C45 C53 C55 111.0(8) . .
C58 C56 C57 111.8(11) . .
C58 C56 C41 111.6(9) . .
C57 C56 C41 112.6(8) . .
O2 Ce1 O4 75.89(17) 3_666 2_645
O2 Ce1 O3 77.61(16) 3_666 4_576
O4 Ce1 O3 133.43(15) 2_645 4_576
O2 Ce1 O1 125.53(15) 3_666 .
O4 Ce1 O1 87.71(18) 2_645 .
O3 Ce1 O1 77.55(16) 4_576 .
O2 Ce1 O6 132.29(17) 3_666 .
O4 Ce1 O6 148.78(18) 2_645 .
O3 Ce1 O6 73.85(17) 4_576 .
O1 Ce1 O6 84.24(18) . .
O2 Ce1 O7 94.02(18) 3_666 .
O4 Ce1 O7 73.70(18) 2_645 .
O3 Ce1 O7 145.91(16) 4_576 .
O1 Ce1 O7 130.80(18) . .
O6 Ce1 O7 89.03(18) . .
O2 Ce1 O8 139.12(16) 3_666 .
O4 Ce1 O8 73.31(17) 2_645 .
O3 Ce1 O8 143.17(17) 4_576 .
O1 Ce1 O8 79.44(17) . .
O6 Ce1 O8 75.57(17) . .
O7 Ce1 O8 51.81(17) . .
O2 Ce1 O5 84.40(17) 3_666 .
O4 Ce1 O5 140.38(18) 2_645 .
O3 Ce1 O5 72.52(15) 4_576 .
O1 Ce1 O5 131.15(17) . .
O6 Ce1 O5 50.94(17) . .
O7 Ce1 O5 73.81(17) . .
O8 Ce1 O5 102.94(17) . .
O2 Ce1 O2 77.42(17) 3_666 .
O4 Ce1 O2 67.98(15) 2_645 .
O3 Ce1 O2 69.30(14) 4_576 .
O1 Ce1 O2 48.51(15) . .
O6 Ce1 O2 124.42(17) . .
O7 Ce1 O2 141.68(16) . .
O8 Ce1 O2 113.92(16) . .
O5 Ce1 O2 140.33(15) . .
O2 Ce1 C46 116.9(2) 3_666 .
O4 Ce1 C46 70.75(19) 2_645 .
O3 Ce1 C46 155.71(18) 4_576 .
O1 Ce1 C46 105.1(2) . .
O6 Ce1 C46 82.34(19) . .
O7 Ce1 C46 25.8(2) . .
O8 Ce1 C46 26.0(2) . .
O5 Ce1 C46 88.9(2) . .
O2 Ce1 C46 130.8(2) . .
O2 Ce1 C30 108.3(2) 3_666 .
O4 Ce1 C30 154.76(19) 2_645 .
O3 Ce1 C30 70.71(18) 4_576 .
O1 Ce1 C30 107.8(2) . .
O6 Ce1 C30 25.5(2) . .
O7 Ce1 C30 81.13(19) . .
O8 Ce1 C30 89.7(2) . .
O5 Ce1 C30 25.41(19) . .
O2 Ce1 C30 137.13(18) . .
C46 Ce1 C30 85.8(2) . .
O2 Ce1 C1 101.4(2) 3_666 .
O4 Ce1 C1 78.37(19) 2_645 .
O3 Ce1 C1 70.23(17) 4_576 .
O1 Ce1 C1 24.21(18) . .
O6 Ce1 C1 103.8(2) . .
O7 Ce1 C1 143.60(18) . .
O8 Ce1 C1 98.05(19) . .
O5 Ce1 C1 139.93(17) . .
O2 Ce1 C1 24.40(16) . .
C46 Ce1 C1 121.4(2) . .
C30 Ce1 C1 123.4(2) . .
C10 N1 C8 108.3(6) . .
C10 N1 C5 125.2(7) . .
C8 N1 C5 126.5(7) . .
C10 N2 C9 108.5(6) . .
C10 N2 C11 123.5(6) . .
C9 N2 C11 128.1(6) . .
C38 N3 C39 108.4(6) . .
C38 N3 C40 124.3(7) . .
C39 N3 C40 127.0(7) . .
C38 N4 C37 108.1(6) 2_756 .
C38 N4 C34 125.5(7) 2_756 .
C37 N4 C34 126.4(7) . .
O10 N5 O9 123(2) . .
O10 N5 O11 131(2) . .
O9 N5 O11 105.1(16) . .
C1 O1 Ce1 100.9(5) . .
C1 O2 Ce1 165.8(5) . 3_666
C1 O2 Ce1 86.4(4) . .
Ce1 O2 Ce1 102.58(17) 3_666 .
C17 O3 Ce1 134.6(4) . 4_575
C17 O4 Ce1 139.5(5) . 2_655
C30 O5 Ce1 90.9(4) . .
C30 O6 Ce1 95.2(4) . .
C46 O7 Ce1 93.0(5) . .
C46 O8 Ce1 91.7(5) . .

loop_
_geom_bond_atom_site_label_1
_geom_bond_atom_site_label_2
_geom_bond_distance
_geom_bond_site_symmetry_2
C1 O2 1.247(8) .
C1 O1 1.258(8) .
C1 C2 1.523(10) .
C1 Ce1 3.012(7) .
C2 C7 1.395(10) .
C2 C3 1.404(9) .
C3 C4 1.410(9) .
C4 C5 1.400(10) .
C4 C18 1.526(10) .
C5 C6 1.370(10) .
C5 N1 1.445(9) .
C6 C7 1.385(10) .
C6 C21 1.516(12) .
C8 C9 1.357(10) .
C8 N1 1.365(10) .
C9 N2 1.364(10) .
C10 N1 1.317(9) .
C10 N2 1.340(8) .
C11 C12 1.397(10) .
C11 C16 1.400(10) .
C11 N2 1.459(9) .
C12 C13 1.386(10) .
C12 C24 1.520(10) .
C13 C14 1.386(10) .
C14 C15 1.390(9) .
C14 C17 1.527(10) .
C15 C16 1.381(9) .
C16 C27 1.517(10) .
C17 O3 1.265(8) .
C17 O4 1.265(8) .
C18 C20 1.513(12) .
C18 C19 1.528(12) .
C21 C23 1.474(16) .
C21 C22 1.562(18) .
C24 C25 1.505(14) .
C24 C26 1.518(12) .
C27 C28 1.491(13) .
C27 C29 1.504(13) .
C30 O5 1.254(9) .
C30 O6 1.265(9) .
C30 C31 1.490(10) .
C30 Ce1 2.921(7) .
C31 C32 1.373(10) .
C31 C36 1.396(10) .
C32 C33 1.389(10) .
C33 C34 1.417(11) .
C33 C50 1.507(12) .
C34 C35 1.371(11) .
C34 N4 1.476(9) .
C35 C36 1.428(10) .
C35 C47 1.524(12) .
C37 C39 1.336(11) 2_756
C37 N4 1.382(10) .
C38 N3 1.332(8) .
C38 N4 1.338(9) 2_746
C39 C37 1.336(11) 2_746
C39 N3 1.344(10) .
C40 C45 1.378(11) .
C40 C41 1.419(11) .
C40 N3 1.428(9) .
C41 C42 1.401(10) .
C41 C56 1.508(12) .
C42 C43 1.410(10) .
C43 C44 1.381(10) .
C43 C46 1.514(10) .
C44 C45 1.390(10) .
C45 C53 1.518(11) .
C46 O7 1.257(9) .
C46 O8 1.264(9) .
C46 Ce1 2.882(8) .
C47 C49 1.509(17) .
C47 C48 1.523(16) .
C50 C52 1.481(14) .
C50 C51 1.529(15) .
C53 C54 1.524(14) .
C53 C55 1.561(13) .
C56 C58 1.485(14) .
C56 C57 1.488(13) .
Ce1 O2 2.452(6) 3_666
Ce1 O4 2.456(5) 2_645
Ce1 O3 2.461(5) 4_576
Ce1 O1 2.510(5) .
Ce1 O6 2.520(5) .
Ce1 O7 2.528(5) .
Ce1 O8 2.552(5) .
Ce1 O5 2.618(4) .
Ce1 O2 2.821(4) .
N4 C38 1.338(9) 2_756
N5 O10 1.41(2) .
N5 O9 1.590(19) .
N5 O11 1.76(2) .
O2 Ce1 2.452(6) 3_666
O3 Ce1 2.461(5) 4_575
O4 Ce1 2.456(5) 2_655
